data_7049623
loop_
_publ_author_name
'Liu, Bei'
'Liu, Jing-Cui'
'Shen, Yang'
'Feng, Jian-Shen'
'Bao, Song-Song'
'Zheng, Li-Min'

_publ_section_title
;
 Polymorphic layered copper phosphonates: exfoliation and proton
 conductivity studies.
;
_journal_issue 19
_journal_name_full 'Dalton transactions (Cambridge, England : 2003)'
_journal_page_first 6539
_journal_page_last 6545
_journal_paper_doi 10.1039/c9dt00970a
_journal_volume 48
_journal_year 2019
_chemical_formula_moiety 'C11 H9 Cu O6 P'
_chemical_formula_sum 'C11 H9 Cu O6 P'
_chemical_formula_weight 331.69
_space_group_crystal_system triclinic
_space_group_IT_number 2
_space_group_name_Hall '-P 1'
_space_group_name_H-M_alt 'P -1'
_symmetry_space_group_name_Hall '-P 1'
_symmetry_space_group_name_H-M 'P -1'
_atom_sites_solution_hydrogens mixed
_audit_creation_method SHELXL-2018/3
_audit_update_record
;
2019-03-30 deposited with the CCDC.    2019-04-08 downloaded from the CCDC.
;
_cell_angle_alpha 84.761(8)
_cell_angle_beta 87.211(8)
_cell_angle_gamma 74.855(7)
_cell_formula_units_Z 2
_cell_length_a 5.1011(6)
_cell_length_b 6.0470(7)
_cell_length_c 18.034(2)
_cell_measurement_reflns_used 1558
_cell_measurement_temperature 193(2)
_cell_measurement_theta_max 54.442
_cell_measurement_theta_min 4.285
_cell_volume 534.54(11)
_computing_cell_refinement SMART
_computing_data_collection 'SMART (Bruker, 2000)'
_computing_data_reduction 'SAINT (Bruker, 2000)'
_computing_molecular_graphics SHELXTL
_computing_publication_material SHELXTL
_computing_structure_refinement 'SHELXL-2018/3 (Sheldrick, 2018)'
_computing_structure_solution 'SHELXT 2014/5 (Sheldrick, 2014)'
_diffrn_ambient_temperature 193(2)
_diffrn_measured_fraction_theta_full 0.984
_diffrn_measured_fraction_theta_max 0.977
_diffrn_measurement_device_type 'Bruker Metal Jet'
_diffrn_radiation_type GaK\a
_diffrn_radiation_wavelength 1.34139
_diffrn_reflns_av_R_equivalents 0.0876
_diffrn_reflns_av_unetI/netI 0.1309
_diffrn_reflns_Laue_measured_fraction_full 0.984
_diffrn_reflns_Laue_measured_fraction_max 0.977
_diffrn_reflns_limit_h_max 6
_diffrn_reflns_limit_h_min -6
_diffrn_reflns_limit_k_max 7
_diffrn_reflns_limit_k_min -7
_diffrn_reflns_limit_l_max 22
_diffrn_reflns_limit_l_min -21
_diffrn_reflns_number 5065
_diffrn_reflns_point_group_measured_fraction_full 0.984
_diffrn_reflns_point_group_measured_fraction_max 0.977
_diffrn_reflns_theta_full 53.594
_diffrn_reflns_theta_max 56.984
_diffrn_reflns_theta_min 2.141
_exptl_absorpt_coefficient_mu 12.128
_exptl_absorpt_correction_T_max 0.793
_exptl_absorpt_correction_T_min 0.200
_exptl_absorpt_correction_type multi-scan
_exptl_absorpt_process_details 'SADABS(Bruker, 2000)'
_exptl_crystal_colour orange
_exptl_crystal_density_diffrn 2.061
_exptl_crystal_description sheet-like
_exptl_crystal_F_000 334
_exptl_crystal_size_max 0.200
_exptl_crystal_size_mid 0.050
_exptl_crystal_size_min 0.020
_refine_diff_density_max 0.685
_refine_diff_density_min -1.198
_refine_diff_density_rms 0.140
_refine_ls_extinction_method none
_refine_ls_goodness_of_fit_ref 1.001
_refine_ls_hydrogen_treatment constr
_refine_ls_matrix_type full
_refine_ls_number_parameters 173
_refine_ls_number_reflns 2148
_refine_ls_number_restraints 0
_refine_ls_restrained_S_all 1.001
_refine_ls_R_factor_all 0.1092
_refine_ls_R_factor_gt 0.0635
_refine_ls_shift/su_max 0.000
_refine_ls_shift/su_mean 0.000
_refine_ls_structure_factor_coef Fsqd
_refine_ls_weighting_details 'w=1/[\s^2^(Fo^2^)+(0.0550P)^2^] where P=(Fo^2^+2Fc^2^)/3'
_refine_ls_weighting_scheme calc
_refine_ls_wR_factor_gt 0.1254
_refine_ls_wR_factor_ref 0.1419
_reflns_Friedel_coverage 0.000
_reflns_number_gt 1359
_reflns_number_total 2148
_reflns_threshold_expression 'I > 2\s(I)'
_cod_data_source_file c9dt00970a2.cif
_cod_data_source_block beta_Cu
_cod_depositor_comments 'Adding full bibliography for 7049621--7049623.cif.'
_cod_original_cell_volume 534.53(11)
_cod_database_code 7049623
_shelx_shelxl_version_number 2018/3
_shelx_space_group_comment
;
The symmetry employed for this shelxl refinement is uniquely defined
by the following loop, which should always be used as a source of
symmetry information in preference to the above space-group names.
They are only intended as comments.
;
_shelx_estimated_absorpt_t_min 0.195
_shelx_estimated_absorpt_t_max 0.793

loop_
_space_group_symop_operation_xyz
'x, y, z'
'-x, -y, -z'

loop_
_atom_site_label
_atom_site_type_symbol
_atom_site_fract_x
_atom_site_fract_y
_atom_site_fract_z
_atom_site_U_iso_or_equiv
_atom_site_adp_type
_atom_site_occupancy
_atom_site_site_symmetry_order
_atom_site_calc_flag
_atom_site_refinement_flags_posn
_atom_site_refinement_flags_adp
Cu1 Cu 0.24577(16) 0.23467(15) 0.51363(5) 0.0180(3) Uani 1 1 d . .
P1 P 0.7312(3) 0.3208(3) 0.40890(9) 0.0148(4) Uani 1 1 d . .
C1 C 0.6819(11) 0.2827(10) 0.3125(3) 0.0163(13) Uani 1 1 d . .
C2 C 0.5332(15) 0.1348(14) 0.2991(4) 0.042(2) Uani 1 1 d . .
H2 H 0.456761 0.060462 0.340015 0.051 Uiso 1 1 calc R U
C3 C 0.4899(18) 0.0893(17) 0.2278(4) 0.061(3) Uani 1 1 d . .
H3 H 0.386250 -0.016561 0.220932 0.073 Uiso 1 1 calc R U
C4 C 0.5936(14) 0.1937(13) 0.1666(4) 0.0343(18) Uani 1 1 d . .
C5 C 0.7476(11) 0.3514(11) 0.1763(4) 0.0219(15) Uani 1 1 d . .
C6 C 0.8546(15) 0.4679(12) 0.1166(4) 0.0332(17) Uani 1 1 d . .
H6 H 0.823951 0.440404 0.067081 0.040 Uiso 1 1 calc R U
C7 C 1.001(2) 0.6185(15) 0.1276(5) 0.061(3) Uani 1 1 d . .
H7 H 1.073407 0.694421 0.086379 0.073 Uiso 1 1 calc R U
C8 C 1.044(2) 0.6621(17) 0.2011(5) 0.079(4) Uani 1 1 d . .
H8 H 1.143450 0.770298 0.208943 0.095 Uiso 1 1 calc R U
C9 C 0.9457(16) 0.5520(13) 0.2607(4) 0.0384(19) Uani 1 1 d . .
H9 H 0.981007 0.581044 0.309609 0.046 Uiso 1 1 calc R U
C10 C 0.7924(11) 0.3954(10) 0.2507(4) 0.0199(14) Uani 1 1 d . .
C11 C 0.5486(16) 0.1223(15) 0.0919(4) 0.047(2) Uani 1 1 d . .
O1 O 0.5849(7) 0.1620(6) 0.4562(2) 0.0148(9) Uani 1 1 d . .
O2 O 1.0356(7) 0.2384(7) 0.4243(2) 0.0167(9) Uani 1 1 d . .
O3 O 0.6123(7) 0.5731(6) 0.4239(2) 0.0148(9) Uani 1 1 d . .
O4 O 0.3582(12) 0.0108(12) 0.0934(3) 0.0597(17) Uani 1 1 d . .
H4 H 0.348847 -0.034230 0.051094 0.090 Uiso 1 1 calc R U
O5 O 0.6773(13) 0.1553(12) 0.0351(3) 0.068(2) Uani 1 1 d . .
O1W O -0.0624(7) 0.2183(7) 0.5834(2) 0.0188(10) Uani 1 1 d . .
H1WA H -0.178176 0.348281 0.581546 0.028 Uiso 1 1 d R U
H1WB H -0.136446 0.117121 0.570806 0.028 Uiso 1 1 d R U

loop_
_atom_site_aniso_label
_atom_site_aniso_U_11
_atom_site_aniso_U_22
_atom_site_aniso_U_33
_atom_site_aniso_U_23
_atom_site_aniso_U_13
_atom_site_aniso_U_12
Cu1 0.0103(4) 0.0240(6) 0.0202(5) -0.0080(4) 0.0035(4) -0.0041(4)
P1 0.0069(7) 0.0193(9) 0.0170(9) -0.0070(7) 0.0021(6) 0.0001(6)
C1 0.011(3) 0.021(4) 0.015(3) -0.005(3) -0.004(2) 0.003(3)
C2 0.053(5) 0.074(6) 0.021(4) -0.018(4) 0.011(3) -0.048(4)
C3 0.082(6) 0.110(8) 0.025(5) -0.027(5) 0.019(4) -0.081(6)
C4 0.037(4) 0.055(5) 0.019(4) -0.012(4) 0.004(3) -0.026(4)
C5 0.014(3) 0.027(4) 0.023(4) -0.008(3) 0.004(3) -0.002(3)
C6 0.050(4) 0.032(4) 0.020(4) -0.006(3) 0.002(3) -0.014(4)
C7 0.115(8) 0.066(6) 0.024(5) -0.009(4) 0.018(5) -0.064(6)
C8 0.161(10) 0.089(8) 0.028(5) -0.009(5) 0.009(6) -0.105(8)
C9 0.071(5) 0.048(5) 0.009(4) -0.006(3) 0.002(3) -0.038(4)
C10 0.016(3) 0.015(3) 0.026(4) -0.008(3) 0.000(3) 0.000(3)
C11 0.061(5) 0.077(6) 0.024(4) -0.016(4) 0.007(4) -0.050(5)
O1 0.0081(18) 0.017(2) 0.019(2) -0.0056(18) 0.0048(16) -0.0017(17)
O2 0.0108(19) 0.022(2) 0.017(2) -0.0082(19) 0.0014(16) -0.0016(17)
O3 0.0088(18) 0.015(2) 0.020(2) -0.0073(18) 0.0024(17) -0.0006(16)
O4 0.068(4) 0.119(5) 0.021(3) -0.025(3) 0.014(3) -0.071(4)
O5 0.097(5) 0.125(5) 0.016(3) -0.026(3) 0.017(3) -0.087(4)
O1W 0.0127(19) 0.017(2) 0.026(3) -0.0088(19) -0.0003(18) 0.0003(17)

loop_
_atom_type_symbol
_atom_type_description
_atom_type_scat_dispersion_real
_atom_type_scat_dispersion_imag
_atom_type_scat_source
C C 0.0137 0.0067 'International Tables Vol C Tables 4.2.6.8 and 6.1.1.4'
H H 0.0000 0.0000 'International Tables Vol C Tables 4.2.6.8 and 6.1.1.4'
Cu Cu -2.7974 3.6876 'International Tables Vol C Tables 4.2.6.8 and 6.1.1.4'
O O 0.0389 0.0241 'International Tables Vol C Tables 4.2.6.8 and 6.1.1.4'
P P 0.2543 0.3332 'International Tables Vol C Tables 4.2.6.8 and 6.1.1.4'

loop_
_geom_angle_atom_site_label_1
_geom_angle_atom_site_label_2
_geom_angle_atom_site_label_3
_geom_angle
_geom_angle_site_symmetry_1
_geom_angle_site_symmetry_3
O1 Cu1 O2 91.20(15) . 1_455
O1 Cu1 O3 91.21(16) . 2_666
O2 Cu1 O3 144.40(17) 1_455 2_666
O1 Cu1 O1W 163.96(16) . .
O2 Cu1 O1W 93.66(16) 1_455 .
O3 Cu1 O1W 93.68(16) 2_666 .
O1 Cu1 O1 77.23(16) . 2_656
O2 Cu1 O1 101.48(15) 1_455 2_656
O3 Cu1 O1 113.67(14) 2_666 2_656
O1W Cu1 O1 86.82(14) . 2_656
O3 P1 O2 112.3(2) . .
O3 P1 O1 111.6(2) . .
O2 P1 O1 108.4(2) . .
O3 P1 C1 109.7(2) . .
O2 P1 C1 108.5(2) . .
O1 P1 C1 106.2(3) . .
C2 C1 C10 118.5(6) . .
C2 C1 P1 117.5(5) . .
C10 C1 P1 123.9(5) . .
C1 C2 C3 122.0(7) . .
C1 C2 H2 119.0 . .
C3 C2 H2 119.0 . .
C4 C3 C2 121.4(7) . .
C4 C3 H3 119.3 . .
C2 C3 H3 119.3 . .
C3 C4 C5 119.7(6) . .
C3 C4 C11 117.2(6) . .
C5 C4 C11 123.0(6) . .
C6 C5 C4 122.9(6) . .
C6 C5 C10 118.9(6) . .
C4 C5 C10 118.2(6) . .
C7 C6 C5 121.5(7) . .
C7 C6 H6 119.2 . .
C5 C6 H6 119.2 . .
C6 C7 C8 119.5(7) . .
C6 C7 H7 120.3 . .
C8 C7 H7 120.3 . .
C9 C8 C7 121.0(7) . .
C9 C8 H8 119.5 . .
C7 C8 H8 119.5 . .
C8 C9 C10 120.7(7) . .
C8 C9 H9 119.7 . .
C10 C9 H9 119.7 . .
C9 C10 C1 121.5(6) . .
C9 C10 C5 118.4(6) . .
C1 C10 C5 120.2(5) . .
O5 C11 O4 122.2(7) . .
O5 C11 C4 124.8(7) . .
O4 C11 C4 113.1(6) . .
P1 O1 Cu1 130.3(2) . .
P1 O1 Cu1 126.6(2) . 2_656
Cu1 O1 Cu1 102.77(16) . 2_656
P1 O2 Cu1 132.3(2) . 1_655
P1 O3 Cu1 129.1(2) . 2_666
C11 O4 H4 109.5 . .
Cu1 O1W H1WA 109.3 . .
Cu1 O1W H1WB 109.3 . .
H1WA O1W H1WB 109.5 . .

loop_
_geom_bond_atom_site_label_1
_geom_bond_atom_site_label_2
_geom_bond_distance
_geom_bond_site_symmetry_2
Cu1 O1 1.942(4) .
Cu1 O2 1.973(4) 1_455
Cu1 O3 1.975(4) 2_666
Cu1 O1W 1.983(4) .
Cu1 O1 2.350(4) 2_656
P1 O3 1.531(4) .
P1 O2 1.533(4) .
P1 O1 1.539(4) .
P1 C1 1.812(6) .
C1 C2 1.359(8) .
C1 C10 1.423(8) .
C2 C3 1.377(10) .
C2 H2 0.9500 .
C3 C4 1.375(10) .
C3 H3 0.9500 .
C4 C5 1.412(9) .
C4 C11 1.498(10) .
C5 C6 1.400(9) .
C5 C10 1.432(9) .
C6 C7 1.351(10) .
C6 H6 0.9500 .
C7 C8 1.414(11) .
C7 H7 0.9500 .
C8 C9 1.356(10) .
C8 H8 0.9500 .
C9 C10 1.404(9) .
C9 H9 0.9500 .
C11 O5 1.218(8) .
C11 O4 1.317(8) .
O4 H4 0.8400 .
O1W H1WA 0.8500 .
O1W H1WB 0.8500 .

loop_
_geom_hbond_atom_site_label_D
_geom_hbond_atom_site_label_H
_geom_hbond_atom_site_label_A
_geom_hbond_distance_DH
_geom_hbond_distance_HA
_geom_hbond_distance_DA
_geom_hbond_angle_DHA
_geom_hbond_site_symmetry_A
_geom_hbond_publ_flag
O1W H1WB O2 0.85 2.07 2.745(5) 135.9 2_656 yes
O1W H1WB O1 0.85 2.52 3.079(5) 124.2 1_455 yes
O1W H1WA O3 0.85 2.15 2.763(5) 129.3 2_566 yes
O4 H4 O5 0.84 1.80 2.640(7) 174.5 2_655 yes
C2 H2 O2 0.95 2.62 3.287(8) 127.8 1_455 yes
C2 H2 O1 0.95 2.40 2.882(8) 111.0 . yes

loop_
_geom_torsion_atom_site_label_1
_geom_torsion_atom_site_label_2
_geom_torsion_atom_site_label_3
_geom_torsion_atom_site_label_4
_geom_torsion
_geom_torsion_site_symmetry_4
O3 P1 C1 C2 -119.9(5) .
O2 P1 C1 C2 117.1(5) .
O1 P1 C1 C2 0.8(6) .
O3 P1 C1 C10 61.0(5) .
O2 P1 C1 C10 -62.0(5) .
O1 P1 C1 C10 -178.3(4) .
C10 C1 C2 C3 0.8(11) .
P1 C1 C2 C3 -178.3(7) .
C1 C2 C3 C4 -0.6(14) .
C2 C3 C4 C5 -0.1(13) .
C2 C3 C4 C11 176.6(8) .
C3 C4 C5 C6 -178.6(7) .
C11 C4 C5 C6 4.9(11) .
C3 C4 C5 C10 0.5(10) .
C11 C4 C5 C10 -175.9(6) .
C4 C5 C6 C7 179.8(8) .
C10 C5 C6 C7 0.6(10) .
C5 C6 C7 C8 -0.8(14) .
C6 C7 C8 C9 1.2(16) .
C7 C8 C9 C10 -1.5(15) .
C8 C9 C10 C1 -178.4(8) .
C8 C9 C10 C5 1.3(11) .
C2 C1 C10 C9 179.4(7) .
P1 C1 C10 C9 -1.6(8) .
C2 C1 C10 C5 -0.3(9) .
P1 C1 C10 C5 178.7(4) .
C6 C5 C10 C9 -0.9(9) .
C4 C5 C10 C9 179.9(6) .
C6 C5 C10 C1 178.9(6) .
C4 C5 C10 C1 -0.3(8) .
C3 C4 C11 O5 -161.9(9) .
C5 C4 C11 O5 14.7(13) .
C3 C4 C11 O4 16.0(11) .
C5 C4 C11 O4 -167.5(7) .
O3 P1 O1 Cu1 13.3(4) .
O2 P1 O1 Cu1 137.5(3) .
C1 P1 O1 Cu1 -106.2(3) .
O3 P1 O1 Cu1 -159.1(2) 2_656
O2 P1 O1 Cu1 -35.0(3) 2_656
C1 P1 O1 Cu1 81.4(3) 2_656
O3 P1 O2 Cu1 56.3(4) 1_655
O1 P1 O2 Cu1 -67.4(4) 1_655
C1 P1 O2 Cu1 177.7(3) 1_655
O2 P1 O3 Cu1 -20.9(4) 2_666
O1 P1 O3 Cu1 101.0(3) 2_666
C1 P1 O3 Cu1 -141.6(3) 2_666
